data_7132708
loop_
_publ_author_name
'Koch, Katelyn N.'
'Teo, Aaron J.'
'Wheeler, Kraig A.'

_publ_section_title
;
 Dual space divergence in small molecule quasiracemates: benzoyl leucine
 and phenylalanine assemblies.
;
_journal_issue 20
_journal_name_full 'Chemical communications (Cambridge, England)'
_journal_page_first 2800
_journal_page_last 2803
_journal_paper_doi 10.1039/d3cc06212k
_journal_volume 60
_journal_year 2024
_chemical_absolute_configuration rmad
_chemical_formula_moiety 'C17 H17 N O3, C16 H14 Cl N O3'
_chemical_formula_sum 'C33 H31 Cl N2 O6'
_chemical_formula_weight 587.05
_space_group_crystal_system monoclinic
_space_group_IT_number 4
_space_group_name_Hall 'P 2yb'
_space_group_name_H-M_alt 'P 1 21 1'
_atom_sites_solution_hydrogens mixed
_atom_sites_solution_primary dual
_audit_creation_date 2023-12-14
_audit_creation_method
;
Olex2 1.5
(compiled 2023.08.24 svn.re1ec1418 for OlexSys, GUI svn.r6817)
;
_audit_update_record
;
2023-12-18 deposited with the CCDC.	2024-02-12 downloaded from the CCDC.
;
_cell_angle_alpha 90
_cell_angle_beta 111.003(2)
_cell_angle_gamma 90
_cell_formula_units_Z 2
_cell_length_a 10.8824(6)
_cell_length_b 10.0217(6)
_cell_length_c 14.4325(8)
_cell_measurement_reflns_used 9785
_cell_measurement_temperature 100(2)
_cell_measurement_theta_max 72.09
_cell_measurement_theta_min 4.41
_cell_volume 1469.44(15)
_computing_cell_refinement 'SAINT+ V8.40B (Bruker AXS Inc., 2020)'
_computing_data_collection 'APEX5 Ver.2022.08-RC130 (Bruker-AXS, 2023)'
_computing_data_reduction 'SAINT+ Ve8.40B (Bruker-AXS, 2020)'
_computing_molecular_graphics 'OLEX2 (Dolomanov et al., 2009)'
_computing_publication_material 'OLEX2 (Dolomanov et al., 2009)'
_computing_structure_refinement 'XL (Sheldrick, 2019/1)'
_computing_structure_solution 'XT (Sheldrick, 2018/2)'
_diffrn_ambient_temperature 100(2)
_diffrn_detector '100 \\times 140 mm^2^ CMOS sensor'
_diffrn_detector_area_resol_mean 7.9
_diffrn_detector_type 'Bruker PHOTON II'
_diffrn_measured_fraction_theta_full 0.998
_diffrn_measured_fraction_theta_max 0.996
_diffrn_measurement_device '\k-geometry four-circle diffractometer'
_diffrn_measurement_device_type 'Bruker D8 Venture'
_diffrn_measurement_method '\w and \f scans'
_diffrn_radiation_collimation 'focusing mirror'
_diffrn_radiation_detector 'Bruker PHOTON II'
_diffrn_radiation_monochromator 'multilayer mirror'
_diffrn_radiation_probe x-ray
_diffrn_radiation_type CuK\a
_diffrn_radiation_wavelength 1.54178
_diffrn_radiation_xray_symbol K-L~3~
_diffrn_reflns_av_R_equivalents 0.0369
_diffrn_reflns_av_unetI/netI 0.0309
_diffrn_reflns_Laue_measured_fraction_full 0.998
_diffrn_reflns_Laue_measured_fraction_max 0.996
_diffrn_reflns_limit_h_max 13
_diffrn_reflns_limit_h_min -13
_diffrn_reflns_limit_k_max 12
_diffrn_reflns_limit_k_min -12
_diffrn_reflns_limit_l_max 17
_diffrn_reflns_limit_l_min -17
_diffrn_reflns_number 35012
_diffrn_reflns_point_group_measured_fraction_full 0.989
_diffrn_reflns_point_group_measured_fraction_max 0.980
_diffrn_reflns_theta_full 67.679
_diffrn_reflns_theta_max 72.079
_diffrn_reflns_theta_min 3.280
_diffrn_source 'microfocus sealed X-ray tube'
_diffrn_source_type 'Incoatec I\mS 3.0'
_diffrn_standards_number 0
_exptl_absorpt_coefficient_mu 1.551
_exptl_absorpt_correction_T_max 0.7536
_exptl_absorpt_correction_T_min 0.6355
_exptl_absorpt_correction_type multi-scan
_exptl_absorpt_process_details
;
SADABS-2016/2 (Krause et al., 2015) was used for absorption correction.
;
_exptl_crystal_colour 'clear colourless'
_exptl_crystal_colour_lustre clear
_exptl_crystal_colour_primary colourless
_exptl_crystal_density_diffrn 1.327
_exptl_crystal_density_method 'not measured'
_exptl_crystal_description Blocks
_exptl_crystal_F_000 616
_exptl_crystal_recrystallization_method 'Re-crystallisation from solvent: MeOH'
_exptl_crystal_size_max 0.504
_exptl_crystal_size_mid 0.2
_exptl_crystal_size_min 0.177
_refine_diff_density_max 0.350
_refine_diff_density_min -0.346
_refine_diff_density_rms 0.046
_refine_ls_abs_structure_details
;
 Flack x determined using 2510 quotients [(I+)-(I-)]/[(I+)+(I-)]
 (Parsons, Flack and Wagner, Acta Cryst. B69 (2013) 249-259).
;
_refine_ls_abs_structure_Flack 0.123(6)
_refine_ls_extinction_method none
_refine_ls_goodness_of_fit_ref 1.069
_refine_ls_hydrogen_treatment mixed
_refine_ls_matrix_type full
_refine_ls_number_parameters 392
_refine_ls_number_reflns 5686
_refine_ls_number_restraints 1
_refine_ls_restrained_S_all 1.069
_refine_ls_R_factor_all 0.0363
_refine_ls_R_factor_gt 0.0359
_refine_ls_shift/su_max 0.000
_refine_ls_shift/su_mean 0.000
_refine_ls_structure_factor_coef Fsqd
_refine_ls_weighting_details 'w=1/[\s^2^(Fo^2^)+(0.0421P)^2^+0.8159P] where P=(Fo^2^+2Fc^2^)/3'
_refine_ls_weighting_scheme calc
_refine_ls_wR_factor_gt 0.0961
_refine_ls_wR_factor_ref 0.0964
_reflns_Friedel_coverage 0.856
_reflns_Friedel_fraction_full 0.979
_reflns_Friedel_fraction_max 0.962
_reflns_number_gt 5610
_reflns_number_total 5686
_reflns_threshold_expression 'I > 2\s(I)'
_cod_data_source_file d3cc06212k2.cif
_cod_data_source_block 21kaw58_a
_cod_depositor_comments
;
The following automatic conversions were performed:

data item '_atom_sites_solution_primary' value 'Dual' was changed to
'dual' in accordance with the
/home/data/users/saulius/crontab/automatic-downloads/rss-feeds/RSC/lib/dictionaries/cif_core.dic
dictionary named 'cif_core.dic' version 2.4.2 last updated on
2011-04-26.

data item '_diffrn_radiation_probe' value 'X-ray' was changed to
'x-ray' in accordance with the
/home/data/users/saulius/crontab/automatic-downloads/rss-feeds/RSC/lib/dictionaries/cif_core.dic
dictionary named 'cif_core.dic' version 2.4.2 last updated on
2011-04-26.

Automatic conversion script
Id: cif_fix_values 8170 2020-07-09 18:12:32Z antanas 

 Adding full bibliography for 7132699--7132715.cif.
;
_cod_database_code 7132708
_shelx_shelxl_version_number 2019/1
_shelx_space_group_comment
;
The symmetry employed for this shelxl refinement is uniquely defined
by the following loop, which should always be used as a source of
symmetry information in preference to the above space-group names.
They are only intended as comments.
;
_olex2_refinement_description
;
1. Fixed Uiso
 At 1.2 times of:
  All C(H) groups, All C(H,H) groups, All N(H) groups
 At 1.5 times of:
  All C(H,H,H) groups, All O(H) groups
2.a Ternary CH refined with riding coordinates:
 C9A(H9A), C9B(H9B)
2.b Secondary CH2 refined with riding coordinates:
 C10A(H10A,H10B), C10B(H10C,H10D)
2.c Aromatic/amide H refined with riding coordinates:
 C3A(H3A), C4A(H4A), C6A(H6A), C7A(H7A), C12A(H12A), C13A(H13A), C14A(H14A),
 C15A(H15A), C16A(H16A), C3B(H3B), C4B(H4B), C6B(H6B), C7B(H7B), C12B(H12B),
 C13B(H13B), C14B(H14B), C15B(H15B), C16B(H16B)
2.d Idealised Me refined as rotating group:
 C17A(H17A,H17B,H17C)
;
_olex2_submission_special_instructions 'No special instructions were received'

loop_
_space_group_symop_operation_xyz
'x, y, z'
'-x, y+1/2, -z'

loop_
_atom_site_label
_atom_site_type_symbol
_atom_site_fract_x
_atom_site_fract_y
_atom_site_fract_z
_atom_site_U_iso_or_equiv
_atom_site_adp_type
_atom_site_occupancy
_atom_site_site_symmetry_order
_atom_site_calc_flag
_atom_site_refinement_flags_posn
_atom_site_refinement_flags_adp
_atom_site_refinement_flags_occupancy
_atom_site_disorder_assembly
_atom_site_disorder_group
O1A O 0.40212(19) 0.7814(2) 0.91892(14) 0.0193(4) Uani 1 1 d . . . . .
O2A O 0.58651(19) 0.4628(2) 0.95039(15) 0.0230(5) Uani 1 1 d . . . . .
H2A H 0.586(4) 0.397(5) 0.992(3) 0.034 Uiso 1 1 d . U . . .
O3A O 0.36605(18) 0.45681(19) 0.89905(14) 0.0184(4) Uani 1 1 d . . . . .
N1A N 0.3528(2) 0.6735(2) 0.77437(18) 0.0149(5) Uani 1 1 d . . . . .
H1A H 0.295(3) 0.654(4) 0.723(3) 0.018 Uiso 1 1 d . U . . .
C1A C 0.3249(3) 0.7641(3) 0.8324(2) 0.0151(5) Uani 1 1 d . . . . .
C2A C 0.1996(3) 0.8405(3) 0.7868(2) 0.0150(5) Uani 1 1 d . . . . .
C3A C 0.1481(3) 0.9098(3) 0.84889(19) 0.0190(6) Uani 1 1 d . . . . .
H3A H 0.192390 0.906860 0.918799 0.023 Uiso 1 1 calc R U . . .
C4A C 0.0323(3) 0.9830(3) 0.8087(2) 0.0221(6) Uani 1 1 d . . . . .
H4A H -0.001293 1.030270 0.851518 0.027 Uiso 1 1 calc R U . . .
C5A C -0.0348(3) 0.9879(3) 0.7065(2) 0.0183(6) Uani 1 1 d . . . . .
C6A C 0.0159(3) 0.9171(3) 0.64539(19) 0.0184(5) Uani 1 1 d . . . . .
H6A H -0.029995 0.917680 0.575641 0.022 Uiso 1 1 calc R U . . .
C7A C 0.1325(3) 0.8456(3) 0.6846(2) 0.0180(6) Uani 1 1 d . . . . .
H7A H 0.166746 0.799922 0.641477 0.022 Uiso 1 1 calc R U . . .
C8A C 0.4672(3) 0.4977(3) 0.89265(19) 0.0153(5) Uani 1 1 d . . . . .
C9A C 0.4730(3) 0.5956(3) 0.8126(2) 0.0152(5) Uani 1 1 d . . . . .
H9A H 0.549178 0.657447 0.842227 0.018 Uiso 1 1 calc R U . . .
C10A C 0.4928(3) 0.5172(3) 0.7270(2) 0.0170(6) Uani 1 1 d . . . . .
H10A H 0.565846 0.452868 0.754895 0.020 Uiso 1 1 calc R U . . .
H10B H 0.411940 0.465791 0.691307 0.020 Uiso 1 1 calc R U . . .
C11A C 0.5235(3) 0.6080(3) 0.6545(2) 0.0179(6) Uani 1 1 d . . . . .
C12A C 0.6523(3) 0.6513(3) 0.6745(2) 0.0232(6) Uani 1 1 d . . . . .
H12A H 0.720278 0.622646 0.733401 0.028 Uiso 1 1 calc R U . . .
C13A C 0.6826(3) 0.7358(3) 0.6095(3) 0.0284(7) Uani 1 1 d . . . . .
H13A H 0.770916 0.763832 0.623743 0.034 Uiso 1 1 calc R U . . .
C14A C 0.5841(4) 0.7791(3) 0.5239(3) 0.0294(7) Uani 1 1 d . . . . .
H14A H 0.604643 0.837153 0.479435 0.035 Uiso 1 1 calc R U . . .
C15A C 0.4554(3) 0.7376(4) 0.5030(2) 0.0291(7) Uani 1 1 d . . . . .
H15A H 0.387737 0.767805 0.444409 0.035 Uiso 1 1 calc R U . . .
C16A C 0.4252(3) 0.6517(3) 0.5677(2) 0.0237(6) Uani 1 1 d . . . . .
H16A H 0.337011 0.622783 0.552565 0.028 Uiso 1 1 calc R U . . .
C17A C -0.1592(3) 1.0697(3) 0.6618(2) 0.0239(6) Uani 1 1 d . . . . .
H17A H -0.153015 1.123737 0.607054 0.036 Uiso 1 1 calc R U . . .
H17B H -0.169868 1.128335 0.712701 0.036 Uiso 1 1 calc R U . . .
H17C H -0.235201 1.009795 0.636693 0.036 Uiso 1 1 calc R U . . .
Cl1B Cl 0.68080(7) -0.07100(9) 0.83629(6) 0.02969(18) Uani 1 1 d . . . . .
O1B O 0.09725(19) 0.2225(2) 0.58440(14) 0.0202(4) Uani 1 1 d . . . . .
O2B O -0.07764(19) 0.5508(2) 0.55502(15) 0.0221(5) Uani 1 1 d . . . . .
H2B H -0.076(4) 0.599(5) 0.509(3) 0.033 Uiso 1 1 d . U . . .
O3B O 0.14284(18) 0.54795(19) 0.60049(14) 0.0177(4) Uani 1 1 d . . . . .
N1B N 0.1551(2) 0.3351(3) 0.72775(18) 0.0170(5) Uani 1 1 d . . . . .
H1B H 0.219(3) 0.360(4) 0.784(3) 0.020 Uiso 1 1 d . U . . .
C1B C 0.1775(3) 0.2406(3) 0.6702(2) 0.0161(6) Uani 1 1 d . . . . .
C2B C 0.3014(3) 0.1611(3) 0.7128(2) 0.0158(6) Uani 1 1 d . . . . .
C3B C 0.3482(3) 0.0894(3) 0.6501(2) 0.0193(6) Uani 1 1 d . . . . .
H3B H 0.300064 0.089945 0.580670 0.023 Uiso 1 1 calc R U . . .
C4B C 0.4641(3) 0.0170(3) 0.6873(2) 0.0212(6) Uani 1 1 d . . . . .
H4B H 0.495387 -0.032008 0.643847 0.025 Uiso 1 1 calc R U . . .
C5B C 0.5337(3) 0.0170(3) 0.7885(2) 0.0186(6) Uani 1 1 d . . . . .
C6B C 0.4890(3) 0.0869(3) 0.8530(2) 0.0194(6) Uani 1 1 d . . . . .
H6B H 0.537954 0.086189 0.922323 0.023 Uiso 1 1 calc R U . . .
C7B C 0.3722(3) 0.1578(3) 0.8153(2) 0.0170(6) Uani 1 1 d . . . . .
H7B H 0.339854 0.204462 0.859221 0.020 Uiso 1 1 calc R U . . .
C8B C 0.0418(3) 0.5121(3) 0.6109(2) 0.0159(5) Uani 1 1 d . . . . .
C9B C 0.0374(2) 0.4158(3) 0.69173(19) 0.0180(6) Uani 1 1 d . . . . .
H9B H -0.039801 0.355155 0.662523 0.022 Uiso 1 1 calc R U . . .
C10B C 0.0196(3) 0.4921(3) 0.7783(2) 0.0196(6) Uani 1 1 d . . . . .
H10C H 0.101849 0.540582 0.815349 0.023 Uiso 1 1 calc R U . . .
H10D H -0.051530 0.558841 0.751704 0.023 Uiso 1 1 calc R U . . .
C11B C -0.0143(3) 0.3992(3) 0.8484(2) 0.0226(7) Uani 1 1 d . . . . .
C12B C -0.1443(3) 0.3590(3) 0.8267(3) 0.0270(7) Uani 1 1 d . . . . .
H12B H -0.211335 0.391998 0.768796 0.032 Uiso 1 1 calc R U . . .
C13B C -0.1774(3) 0.2702(3) 0.8893(3) 0.0300(7) Uani 1 1 d . . . . .
H13B H -0.266256 0.243804 0.874442 0.036 Uiso 1 1 calc R U . . .
C14B C -0.0792(4) 0.2217(3) 0.9728(3) 0.0306(7) Uani 1 1 d . . . . .
H14B H -0.100524 0.161938 1.015934 0.037 Uiso 1 1 calc R U . . .
C15B C 0.0497(4) 0.2597(4) 0.9937(2) 0.0311(7) Uani 1 1 d . . . . .
H15B H 0.116941 0.224949 1.050748 0.037 Uiso 1 1 calc R U . . .
C16B C 0.0821(3) 0.3486(3) 0.9321(2) 0.0272(7) Uani 1 1 d . . . . .
H16B H 0.171170 0.374602 0.947596 0.033 Uiso 1 1 calc R U . . .

loop_
_atom_site_aniso_label
_atom_site_aniso_U_11
_atom_site_aniso_U_22
_atom_site_aniso_U_33
_atom_site_aniso_U_23
_atom_site_aniso_U_13
_atom_site_aniso_U_12
O1A 0.0212(10) 0.0194(10) 0.0130(9) -0.0021(8) 0.0010(8) 0.0002(8)
O2A 0.0159(9) 0.0299(13) 0.0197(10) 0.0098(9) 0.0023(8) 0.0036(8)
O3A 0.0185(9) 0.0200(12) 0.0155(9) 0.0011(8) 0.0045(7) -0.0023(8)
N1A 0.0154(11) 0.0151(12) 0.0116(11) -0.0006(9) 0.0016(9) 0.0008(9)
C1A 0.0183(13) 0.0117(13) 0.0152(13) 0.0010(11) 0.0060(11) -0.0034(11)
C2A 0.0169(12) 0.0105(12) 0.0169(13) 0.0002(11) 0.0053(11) -0.0016(10)
C3A 0.0182(12) 0.0237(16) 0.0136(12) -0.0032(12) 0.0039(10) -0.0032(12)
C4A 0.0209(13) 0.0264(15) 0.0197(14) -0.0059(13) 0.0078(11) 0.0009(12)
C5A 0.0174(13) 0.0158(13) 0.0203(13) 0.0021(12) 0.0051(11) -0.0005(11)
C6A 0.0232(13) 0.0164(13) 0.0132(12) 0.0030(12) 0.0036(10) 0.0006(12)
C7A 0.0228(14) 0.0135(14) 0.0176(14) 0.0005(11) 0.0073(12) 0.0011(11)
C8A 0.0163(12) 0.0152(13) 0.0127(12) -0.0032(11) 0.0029(10) -0.0011(11)
C9A 0.0146(12) 0.0147(13) 0.0144(12) -0.0005(11) 0.0029(10) 0.0004(10)
C10A 0.0187(12) 0.0154(14) 0.0173(13) -0.0003(11) 0.0068(10) 0.0011(10)
C11A 0.0237(14) 0.0149(14) 0.0179(13) -0.0015(11) 0.0109(11) -0.0007(11)
C12A 0.0231(14) 0.0194(15) 0.0293(16) 0.0008(13) 0.0122(12) 0.0019(12)
C13A 0.0303(16) 0.0206(16) 0.0415(19) -0.0033(14) 0.0214(14) -0.0050(13)
C14A 0.0450(19) 0.0238(16) 0.0279(17) -0.0005(14) 0.0234(15) -0.0057(15)
C15A 0.0395(18) 0.0294(18) 0.0176(14) -0.0008(13) 0.0093(13) -0.0052(14)
C16A 0.0262(15) 0.0263(16) 0.0178(14) -0.0012(12) 0.0068(12) -0.0041(13)
C17A 0.0216(14) 0.0247(15) 0.0221(14) 0.0024(13) 0.0039(11) 0.0066(13)
Cl1B 0.0266(3) 0.0286(3) 0.0302(3) 0.0012(3) 0.0057(3) 0.0067(3)
O1B 0.0213(10) 0.0211(11) 0.0147(9) -0.0015(8) 0.0020(8) -0.0004(8)
O2B 0.0172(9) 0.0276(12) 0.0190(10) 0.0082(9) 0.0035(8) 0.0031(8)
O3B 0.0165(9) 0.0184(11) 0.0164(10) -0.0008(8) 0.0037(7) -0.0024(8)
N1B 0.0176(11) 0.0183(12) 0.0120(11) 0.0009(9) 0.0014(9) 0.0030(9)
C1B 0.0194(13) 0.0158(13) 0.0132(13) 0.0014(11) 0.0058(11) -0.0038(11)
C2B 0.0179(13) 0.0148(14) 0.0150(13) 0.0012(11) 0.0062(11) -0.0036(11)
C3B 0.0211(13) 0.0202(15) 0.0153(13) -0.0021(11) 0.0049(11) -0.0006(12)
C4B 0.0218(13) 0.0212(15) 0.0212(15) -0.0053(12) 0.0086(11) -0.0004(12)
C5B 0.0176(12) 0.0137(13) 0.0238(14) 0.0000(12) 0.0066(11) -0.0003(11)
C6B 0.0223(13) 0.0181(14) 0.0150(13) 0.0012(12) 0.0035(11) -0.0008(12)
C7B 0.0220(14) 0.0164(14) 0.0129(14) 0.0000(11) 0.0067(11) 0.0009(11)
C8B 0.0176(13) 0.0146(13) 0.0125(12) -0.0027(11) 0.0017(10) 0.0009(10)
C9B 0.0157(11) 0.0200(14) 0.0173(12) 0.0037(12) 0.0048(10) 0.0014(12)
C10B 0.0212(13) 0.0176(14) 0.0204(14) 0.0017(12) 0.0081(11) 0.0001(11)
C11B 0.0277(15) 0.0215(17) 0.0231(14) -0.0032(12) 0.0146(12) -0.0016(12)
C12B 0.0287(15) 0.0217(16) 0.0348(17) 0.0019(14) 0.0164(14) 0.0041(13)
C13B 0.0338(17) 0.0225(16) 0.042(2) -0.0044(15) 0.0243(15) -0.0043(14)
C14B 0.051(2) 0.0209(15) 0.0300(17) -0.0030(14) 0.0273(15) -0.0082(15)
C15B 0.0443(19) 0.0306(18) 0.0178(15) 0.0011(14) 0.0104(14) -0.0051(15)
C16B 0.0340(17) 0.0253(18) 0.0243(16) 0.0006(13) 0.0131(14) -0.0047(14)

loop_
_atom_type_symbol
_atom_type_description
_atom_type_scat_dispersion_real
_atom_type_scat_dispersion_imag
_atom_type_scat_source
C C 0.0181 0.0091 'International Tables Vol C Tables 4.2.6.8 and 6.1.1.4'
H H 0.0000 0.0000 'International Tables Vol C Tables 4.2.6.8 and 6.1.1.4'
N N 0.0311 0.0180 'International Tables Vol C Tables 4.2.6.8 and 6.1.1.4'
O O 0.0492 0.0322 'International Tables Vol C Tables 4.2.6.8 and 6.1.1.4'
Cl Cl 0.3639 0.7018 'International Tables Vol C Tables 4.2.6.8 and 6.1.1.4'

loop_
_exptl_crystal_face_index_h
_exptl_crystal_face_index_k
_exptl_crystal_face_index_l
_exptl_crystal_face_perp_dist
-1.00 -1.00 0.00 0.1110
0.00 0.00 1.00 0.0890
0.00 0.00 -1.00 0.0490
0.00 1.00 -1.00 0.2110
0.00 1.00 0.00 0.2520
1.00 -1.00 1.00 0.1350
1.00 0.00 1.00 0.1170
-1.00 0.00 -1.00 0.0630
1.00 -1.00 0.00 0.1540
-1.00 1.00 0.00 0.2110
1.00 1.00 1.00 0.2120
-1.00 -1.00 -1.00 0.1070
1.00 0.00 -1.00 0.0660
-1.00 0.00 1.00 0.0810
1.00 1.00 -1.00 0.1810
-1.00 -1.00 1.00 0.0940

loop_
_geom_angle_atom_site_label_1
_geom_angle_atom_site_label_2
_geom_angle_atom_site_label_3
_geom_angle
_geom_angle_site_symmetry_1
_geom_angle_site_symmetry_3
_geom_angle_publ_flag
C8A O2A H2A 112(3) . . ?
C1A N1A H1A 118(3) . . ?
C1A N1A C9A 120.1(2) . . ?
C9A N1A H1A 121(3) . . ?
O1A C1A N1A 119.9(3) . . ?
O1A C1A C2A 123.5(3) . . ?
N1A C1A C2A 116.6(2) . . ?
C3A C2A C1A 118.9(2) . . ?
C7A C2A C1A 122.3(2) . . ?
C7A C2A C3A 118.8(3) . . ?
C2A C3A H3A 119.8 . . ?
C4A C3A C2A 120.3(2) . . ?
C4A C3A H3A 119.8 . . ?
C3A C4A H4A 119.6 . . ?
C3A C4A C5A 120.8(3) . . ?
C5A C4A H4A 119.6 . . ?
C4A C5A C17A 121.3(3) . . ?
C6A C5A C4A 118.5(3) . . ?
C6A C5A C17A 120.2(3) . . ?
C5A C6A H6A 119.4 . . ?
C7A C6A C5A 121.1(2) . . ?
C7A C6A H6A 119.4 . . ?
C2A C7A H7A 119.8 . . ?
C6A C7A C2A 120.4(3) . . ?
C6A C7A H7A 119.8 . . ?
O2A C8A C9A 110.5(2) . . ?
O3A C8A O2A 125.5(3) . . ?
O3A C8A C9A 124.0(2) . . ?
N1A C9A C8A 110.8(2) . . ?
N1A C9A H9A 109.0 . . ?
N1A C9A C10A 109.6(2) . . ?
C8A C9A H9A 109.0 . . ?
C8A C9A C10A 109.4(2) . . ?
C10A C9A H9A 109.0 . . ?
C9A C10A H10A 109.2 . . ?
C9A C10A H10B 109.2 . . ?
H10A C10A H10B 107.9 . . ?
C11A C10A C9A 112.1(2) . . ?
C11A C10A H10A 109.2 . . ?
C11A C10A H10B 109.2 . . ?
C12A C11A C10A 120.0(3) . . ?
C16A C11A C10A 121.5(2) . . ?
C16A C11A C12A 118.5(3) . . ?
C11A C12A H12A 119.5 . . ?
C13A C12A C11A 121.0(3) . . ?
C13A C12A H12A 119.5 . . ?
C12A C13A H13A 120.0 . . ?
C14A C13A C12A 119.9(3) . . ?
C14A C13A H13A 120.0 . . ?
C13A C14A H14A 120.0 . . ?
C13A C14A C15A 119.9(3) . . ?
C15A C14A H14A 120.0 . . ?
C14A C15A H15A 119.9 . . ?
C14A C15A C16A 120.2(3) . . ?
C16A C15A H15A 119.9 . . ?
C11A C16A H16A 119.8 . . ?
C15A C16A C11A 120.5(3) . . ?
C15A C16A H16A 119.8 . . ?
C5A C17A H17A 109.5 . . ?
C5A C17A H17B 109.5 . . ?
C5A C17A H17C 109.5 . . ?
H17A C17A H17B 109.5 . . ?
H17A C17A H17C 109.5 . . ?
H17B C17A H17C 109.5 . . ?
C8B O2B H2B 111(3) . . ?
C1B N1B H1B 121(2) . . ?
C1B N1B C9B 120.5(2) . . ?
C9B N1B H1B 118(2) . . ?
O1B C1B N1B 120.1(3) . . ?
O1B C1B C2B 122.6(3) . . ?
N1B C1B C2B 117.3(2) . . ?
C3B C2B C1B 119.7(2) . . ?
C3B C2B C7B 119.1(3) . . ?
C7B C2B C1B 121.3(2) . . ?
C2B C3B H3B 119.5 . . ?
C4B C3B C2B 121.0(3) . . ?
C4B C3B H3B 119.5 . . ?
C3B C4B H4B 120.5 . . ?
C5B C4B C3B 119.1(3) . . ?
C5B C4B H4B 120.5 . . ?
C4B C5B Cl1B 119.7(2) . . ?
C6B C5B Cl1B 119.0(2) . . ?
C6B C5B C4B 121.3(3) . . ?
C5B C6B H6B 120.3 . . ?
C5B C6B C7B 119.3(3) . . ?
C7B C6B H6B 120.3 . . ?
C2B C7B H7B 119.8 . . ?
C6B C7B C2B 120.3(3) . . ?
C6B C7B H7B 119.8 . . ?
O2B C8B C9B 111.0(2) . . ?
O3B C8B O2B 125.1(3) . . ?
O3B C8B C9B 123.9(2) . . ?
N1B C9B C8B 111.2(2) . . ?
N1B C9B H9B 108.3 . . ?
N1B C9B C10B 109.9(2) . . ?
C8B C9B H9B 108.3 . . ?
C8B C9B C10B 110.8(2) . . ?
C10B C9B H9B 108.3 . . ?
C9B C10B H10C 109.3 . . ?
C9B C10B H10D 109.3 . . ?
H10C C10B H10D 107.9 . . ?
C11B C10B C9B 111.7(2) . . ?
C11B C10B H10C 109.3 . . ?
C11B C10B H10D 109.3 . . ?
C12B C11B C10B 119.9(3) . . ?
C16B C11B C10B 121.3(3) . . ?
C16B C11B C12B 118.8(3) . . ?
C11B C12B H12B 119.6 . . ?
C11B C12B C13B 120.8(3) . . ?
C13B C12B H12B 119.6 . . ?
C12B C13B H13B 120.4 . . ?
C14B C13B C12B 119.2(3) . . ?
C14B C13B H13B 120.4 . . ?
C13B C14B H14B 119.9 . . ?
C15B C14B C13B 120.1(3) . . ?
C15B C14B H14B 119.9 . . ?
C14B C15B H15B 119.7 . . ?
C14B C15B C16B 120.6(3) . . ?
C16B C15B H15B 119.7 . . ?
C11B C16B C15B 120.5(3) . . ?
C11B C16B H16B 119.8 . . ?
C15B C16B H16B 119.8 . . ?

loop_
_geom_bond_atom_site_label_1
_geom_bond_atom_site_label_2
_geom_bond_distance
_geom_bond_site_symmetry_2
_geom_bond_publ_flag
O1A C1A 1.243(3) . ?
O2A H2A 0.90(5) . ?
O2A C8A 1.314(3) . ?
O3A C8A 1.209(3) . ?
N1A H1A 0.81(4) . ?
N1A C1A 1.341(4) . ?
N1A C9A 1.451(3) . ?
C1A C2A 1.495(4) . ?
C2A C3A 1.400(4) . ?
C2A C7A 1.392(4) . ?
C3A H3A 0.9500 . ?
C3A C4A 1.392(4) . ?
C4A H4A 0.9500 . ?
C4A C5A 1.393(4) . ?
C5A C6A 1.390(4) . ?
C5A C17A 1.515(4) . ?
C6A H6A 0.9500 . ?
C6A C7A 1.389(4) . ?
C7A H7A 0.9500 . ?
C8A C9A 1.534(4) . ?
C9A H9A 1.0000 . ?
C9A C10A 1.543(4) . ?
C10A H10A 0.9900 . ?
C10A H10B 0.9900 . ?
C10A C11A 1.511(4) . ?
C11A C12A 1.395(4) . ?
C11A C16A 1.395(4) . ?
C12A H12A 0.9500 . ?
C12A C13A 1.388(5) . ?
C13A H13A 0.9500 . ?
C13A C14A 1.384(5) . ?
C14A H14A 0.9500 . ?
C14A C15A 1.386(5) . ?
C15A H15A 0.9500 . ?
C15A C16A 1.393(5) . ?
C16A H16A 0.9500 . ?
C17A H17A 0.9800 . ?
C17A H17B 0.9800 . ?
C17A H17C 0.9800 . ?
Cl1B C5B 1.739(3) . ?
O1B C1B 1.246(3) . ?
O2B H2B 0.83(4) . ?
O2B C8B 1.319(3) . ?
O3B C8B 1.216(3) . ?
N1B H1B 0.89(4) . ?
N1B C1B 1.338(4) . ?
N1B C9B 1.445(4) . ?
C1B C2B 1.497(4) . ?
C2B C3B 1.387(4) . ?
C2B C7B 1.402(4) . ?
C3B H3B 0.9500 . ?
C3B C4B 1.386(4) . ?
C4B H4B 0.9500 . ?
C4B C5B 1.384(4) . ?
C5B C6B 1.384(4) . ?
C6B H6B 0.9500 . ?
C6B C7B 1.387(4) . ?
C7B H7B 0.9500 . ?
C8B C9B 1.528(4) . ?
C9B H9B 1.0000 . ?
C9B C10B 1.535(4) . ?
C10B H10C 0.9900 . ?
C10B H10D 0.9900 . ?
C10B C11B 1.515(4) . ?
C11B C12B 1.394(4) . ?
C11B C16B 1.382(5) . ?
C12B H12B 0.9500 . ?
C12B C13B 1.404(5) . ?
C13B H13B 0.9500 . ?
C13B C14B 1.381(5) . ?
C14B H14B 0.9500 . ?
C14B C15B 1.379(5) . ?
C15B H15B 0.9500 . ?
C15B C16B 1.391(5) . ?
C16B H16B 0.9500 . ?

loop_
_geom_hbond_atom_site_label_D
_geom_hbond_atom_site_label_H
_geom_hbond_atom_site_label_A
_geom_hbond_distance_DH
_geom_hbond_distance_HA
_geom_hbond_distance_DA
_geom_hbond_angle_DHA
_geom_hbond_site_symmetry_A
_geom_hbond_publ_flag
O2A H2A O1A 0.90(5) 1.69(5) 2.591(3) 174(4) 2_647 yes
N1A H1A O3B 0.81(4) 2.21(4) 2.999(3) 165(4) . yes
O2B H2B O1B 0.83(4) 1.78(5) 2.598(3) 168(4) 2_556 yes
N1B H1B O3A 0.89(4) 2.09(4) 2.967(3) 168(3) . yes

loop_
_geom_torsion_atom_site_label_1
_geom_torsion_atom_site_label_2
_geom_torsion_atom_site_label_3
_geom_torsion_atom_site_label_4
_geom_torsion
_geom_torsion_site_symmetry_1
_geom_torsion_site_symmetry_2
_geom_torsion_site_symmetry_3
_geom_torsion_site_symmetry_4
_geom_torsion_publ_flag
O1A C1A C2A C3A -16.9(4) . . . . ?
O1A C1A C2A C7A 162.9(3) . . . . ?
O2A C8A C9A N1A -157.8(2) . . . . ?
O2A C8A C9A C10A 81.3(3) . . . . ?
O3A C8A C9A N1A 23.9(4) . . . . ?
O3A C8A C9A C10A -97.0(3) . . . . ?
N1A C1A C2A C3A 163.6(2) . . . . ?
N1A C1A C2A C7A -16.6(4) . . . . ?
N1A C9A C10A C11A 68.5(3) . . . . ?
C1A N1A C9A C8A 68.6(3) . . . . ?
C1A N1A C9A C10A -170.6(2) . . . . ?
C1A C2A C3A C4A 179.4(3) . . . . ?
C1A C2A C7A C6A 179.6(3) . . . . ?
C2A C3A C4A C5A 0.5(5) . . . . ?
C3A C2A C7A C6A -0.7(4) . . . . ?
C3A C4A C5A C6A 0.5(5) . . . . ?
C3A C4A C5A C17A -178.6(3) . . . . ?
C4A C5A C6A C7A -1.6(5) . . . . ?
C5A C6A C7A C2A 1.7(5) . . . . ?
C7A C2A C3A C4A -0.4(4) . . . . ?
C8A C9A C10A C11A -169.8(2) . . . . ?
C9A N1A C1A O1A 0.0(4) . . . . ?
C9A N1A C1A C2A 179.6(2) . . . . ?
C9A C10A C11A C12A 83.3(3) . . . . ?
C9A C10A C11A C16A -95.8(3) . . . . ?
C10A C11A C12A C13A -179.3(3) . . . . ?
C10A C11A C16A C15A 178.7(3) . . . . ?
C11A C12A C13A C14A 0.6(5) . . . . ?
C12A C11A C16A C15A -0.4(5) . . . . ?
C12A C13A C14A C15A -0.3(5) . . . . ?
C13A C14A C15A C16A -0.4(5) . . . . ?
C14A C15A C16A C11A 0.8(5) . . . . ?
C16A C11A C12A C13A -0.2(5) . . . . ?
C17A C5A C6A C7A 177.5(3) . . . . ?
Cl1B C5B C6B C7B 179.7(2) . . . . ?
O1B C1B C2B C3B 17.1(4) . . . . ?
O1B C1B C2B C7B -163.2(3) . . . . ?
O2B C8B C9B N1B 158.1(2) . . . . ?
O2B C8B C9B C10B -79.4(3) . . . . ?
O3B C8B C9B N1B -22.3(4) . . . . ?
O3B C8B C9B C10B 100.3(3) . . . . ?
N1B C1B C2B C3B -162.2(3) . . . . ?
N1B C1B C2B C7B 17.5(4) . . . . ?
N1B C9B C10B C11B -69.0(3) . . . . ?
C1B N1B C9B C8B -70.1(3) . . . . ?
C1B N1B C9B C10B 166.9(2) . . . . ?
C1B C2B C3B C4B 178.7(3) . . . . ?
C1B C2B C7B C6B -177.9(3) . . . . ?
C2B C3B C4B C5B -0.1(5) . . . . ?
C3B C2B C7B C6B 1.8(4) . . . . ?
C3B C4B C5B Cl1B -178.9(2) . . . . ?
C3B C4B C5B C6B 0.6(5) . . . . ?
C4B C5B C6B C7B 0.2(5) . . . . ?
C5B C6B C7B C2B -1.3(4) . . . . ?
C7B C2B C3B C4B -1.0(4) . . . . ?
C8B C9B C10B C11B 167.7(2) . . . . ?
C9B N1B C1B O1B 0.8(4) . . . . ?
C9B N1B C1B C2B -179.9(2) . . . . ?
C9B C10B C11B C12B -83.1(3) . . . . ?
C9B C10B C11B C16B 94.2(3) . . . . ?
C10B C11B C12B C13B 178.3(3) . . . . ?
C10B C11B C16B C15B -177.7(3) . . . . ?
C11B C12B C13B C14B -0.6(5) . . . . ?
C12B C11B C16B C15B -0.4(5) . . . . ?
C12B C13B C14B C15B -0.4(5) . . . . ?
C13B C14B C15B C16B 0.9(5) . . . . ?
C14B C15B C16B C11B -0.5(5) . . . . ?
C16B C11B C12B C13B 1.0(5) . . . . ?
